data_2014592
loop_
_publ_author_name
'Braun, Wolfgang'
'Calmuschi, Beatrice'
'Drexler, Hans-Joachim'
'Englert, Ulli'
'Heller, Detlef'
'Salzer, Albrecht'

_publ_section_title
;(<i>R</i>,<i>R</i>)-Tricarbonyl{\h^6^-1-(diphenylphosphino)-2-[1-(diphenylphosphino)ethyl]benzene}chromium(0),
 (<i>R</i>,<i>R</i>)-tricarbonyl-1\k^3^<i>C</i>-{\m-1(\h^6^):2\k^2^<i>P</i>,<i>P</i>'-1-(diphenylphosphino)-2-[1-(diphenylphosphino)ethyl]benzene}[2(\h^4^)-norbornadiene]chromium(0)rhodium(I)
 tetrafluoroborate methanol 0.75-solvate and
 (<i>R</i>,<i>R</i>)-tricarbonyl-1\k^3^<i>C</i>-{\m-1(\h^6^):2\k^2^<i>P</i>,<i>P</i>'-1-(diphenylphosphino)-2-[1-(diphenylphosphino)ethyl]benzene}[2(\h^4^)-(<i>Z</i>,<i>Z</i>)-cycloocta-1,5-diene]chromium(0)rhodium(I)
 tetrafluoroborate methanol 1.5-solvate
;
_journal_issue 10
_journal_name_full 'Acta Crystallographica Section C'
_journal_page_first m532
_journal_page_last m536
_journal_paper_doi 10.1107/S0108270104020773
_journal_volume 60
_journal_year 2004
_chemical_formula_iupac '[Cr Rh (C8 H12) (C32 H28 P2) (C1 O1)3] , B F4 , 1.5C H4 O'
_chemical_formula_moiety 'C43 H40 Cr O3 P2 Rh + , B F4 - , 1.5CH4 O'
_chemical_formula_sum 'C44.5 H46 B Cr F4 O4.5 P2 Rh'
_chemical_formula_weight 956.47
_chemical_name_systematic
;
(R,R)-tricarbonyl-1\k^3^C-{\m-1(\h^6^):2\k^2^P,P'-1-(diphenylphosphino)-2-[1-
(diphenylphosphino)ethyl]benzene}[2(\h^4^)-(Z,Z)-cycloocta-1,5-
diene]chromium(0)rhodium(I) tetrafluoroborate methanol 1.5-solvate
;
_space_group_IT_number 4
_symmetry_cell_setting monoclinic
_symmetry_space_group_name_Hall 'P 2yb'
_symmetry_space_group_name_H-M 'P 1 21 1'
_atom_sites_solution_hydrogens geom
_atom_sites_solution_primary direct
_atom_sites_solution_secondary difmap
_audit_creation_method SHELXL97
_cell_angle_alpha 90.00
_cell_angle_beta 107.81(3)
_cell_angle_gamma 90.00
_cell_formula_units_Z 2
_cell_length_a 11.262(2)
_cell_length_b 14.116(3)
_cell_length_c 14.226(3)
_cell_measurement_reflns_used 5000
_cell_measurement_temperature 200(2)
_cell_measurement_theta_max 20
_cell_measurement_theta_min 4
_cell_volume 2153.2(8)
_computing_cell_refinement 'CELL in IPDS'
_computing_data_collection 'EXPOSE in IPDS (Stoe & Cie, 1995)'
_computing_data_reduction 'INTEGRATE in IPDS'
_computing_molecular_graphics 'XP in SHELXTL (Bruker, 1999)'
_computing_publication_material SHELXL97
_computing_structure_refinement 'SHELXL97 (Sheldrick, 1997)'
_computing_structure_solution 'SHELXS97 (Sheldrick, 1997)'
_diffrn_ambient_temperature 200(2)
_diffrn_measured_fraction_theta_full 0.980
_diffrn_measured_fraction_theta_max 0.980
_diffrn_measurement_device_type 'Stoe IPDS image-plate'
_diffrn_measurement_method \f
_diffrn_radiation_monochromator graphite
_diffrn_radiation_source 'fine-focus sealed tube'
_diffrn_radiation_type MoK\a
_diffrn_radiation_wavelength 0.71073
_diffrn_reflns_av_R_equivalents 0.0354
_diffrn_reflns_av_sigmaI/netI 0.0598
_diffrn_reflns_limit_h_max 12
_diffrn_reflns_limit_h_min -12
_diffrn_reflns_limit_k_max 15
_diffrn_reflns_limit_k_min -16
_diffrn_reflns_limit_l_max 16
_diffrn_reflns_limit_l_min -16
_diffrn_reflns_number 11684
_diffrn_reflns_theta_full 24.37
_diffrn_reflns_theta_max 24.37
_diffrn_reflns_theta_min 2.03
_diffrn_standards_decay_% none
_diffrn_standards_interval_time 360
_diffrn_standards_number .5E-198
_exptl_absorpt_coefficient_mu 0.770
_exptl_absorpt_correction_T_max 0.8019
_exptl_absorpt_correction_T_min 0.6995
_exptl_absorpt_correction_type empirical
_exptl_absorpt_process_details '(ABSCOR; Stoe & Cie, 1995)'
_exptl_crystal_colour red
_exptl_crystal_density_diffrn 1.475
_exptl_crystal_density_meas ?
_exptl_crystal_density_method 'not measured'
_exptl_crystal_description prism
_exptl_crystal_F_000 978
_exptl_crystal_size_max 0.50
_exptl_crystal_size_mid 0.30
_exptl_crystal_size_min 0.30
_refine_diff_density_max 0.629
_refine_diff_density_min -0.339
_refine_ls_abs_structure_details 'Flack (1983), 2773 Friedel pairs'
_refine_ls_abs_structure_Flack 0.00(2)
_refine_ls_extinction_method none
_refine_ls_goodness_of_fit_ref 0.950
_refine_ls_hydrogen_treatment constr
_refine_ls_matrix_type full
_refine_ls_number_parameters 532
_refine_ls_number_reflns 6454
_refine_ls_number_restraints 3
_refine_ls_restrained_S_all 0.953
_refine_ls_R_factor_all 0.0440
_refine_ls_R_factor_gt 0.0339
_refine_ls_shift/su_max 0.009
_refine_ls_shift/su_mean 0.000
_refine_ls_structure_factor_coef Fsqd
_refine_ls_weighting_details 'calc w = 1/[\s^2^(Fo^2^)+(0.0388P)^2^] where P=(Fo^2^+2Fc^2^)/3'
_refine_ls_weighting_scheme calc
_refine_ls_wR_factor_gt 0.0705
_refine_ls_wR_factor_ref 0.0739
_reflns_number_gt 5511
_reflns_number_total 6454
_reflns_threshold_expression I>2\s(I)
_cod_data_source_file tr1096.cif
_cod_data_source_block III
_cod_depositor_comments
;
The following automatic conversions were performed:

'_exptl_crystal_density_meas' value 'not measured' was changed to '?'
- the value is perceived as not measured.

Automatic conversion script
Id: cif_fix_values 3008 2015-01-20 13:52:24Z robertas 
;
_cod_original_cell_volume 2153.2(7)
_cod_original_sg_symbol_H-M 'P 21'
_cod_original_formula_sum 'C44.50 H46 B Cr F4 O4.50 P2 Rh'
_cod_database_code 2014592
_cod_database_fobs_code 2014592

loop_
_symmetry_equiv_pos_as_xyz
'x, y, z'
'-x, y+1/2, -z'

loop_
_atom_site_label
_atom_site_fract_x
_atom_site_fract_y
_atom_site_fract_z
_atom_site_U_iso_or_equiv
_atom_site_adp_type
_atom_site_calc_flag
_atom_site_refinement_flags
_atom_site_occupancy
_atom_site_disorder_assembly
_atom_site_disorder_group
_atom_site_type_symbol
Rh1 0.48626(3) 0.63969(2) 0.77159(2) 0.02141(10) Uani d . 1 . . Rh
Cr1 0.34290(8) 0.25708(6) 0.71544(6) 0.0234(2) Uani d . 1 . . Cr
P1 0.33189(12) 0.52834(10) 0.74748(10) 0.0202(3) Uani d . 1 . . P
P2 0.63296(12) 0.52357(10) 0.81948(10) 0.0222(3) Uani d . 1 . . P
O1 0.3343(5) 0.0440(3) 0.6990(4) 0.0573(14) Uani d . 1 . . O
O2 0.0743(3) 0.2426(3) 0.7071(3) 0.0462(9) Uani d . 1 . . O
O3 0.4147(4) 0.2278(3) 0.9335(3) 0.0504(11) Uani d . 1 . . O
C1 0.3702(4) 0.4137(3) 0.7007(3) 0.0201(10) Uani d . 1 . . C
C2 0.2925(4) 0.3750(3) 0.6104(3) 0.0258(11) Uani d . 1 . . C
H2A 0.2050 0.3950 0.5865 0.031 Uiso calc R 1 . . H
C3 0.3309(5) 0.2999(3) 0.5630(3) 0.0294(12) Uani d . 1 . . C
H3A 0.2713 0.2687 0.5065 0.035 Uiso calc R 1 . . H
C4 0.4482(5) 0.2599(4) 0.6068(3) 0.0305(11) Uani d . 1 . . C
H4A 0.4694 0.1999 0.5810 0.037 Uiso calc R 1 . . H
C5 0.5255(5) 0.2944(3) 0.6964(4) 0.0267(11) Uani d . 1 . . C
H5A 0.5988 0.2570 0.7319 0.032 Uiso calc R 1 . . H
C6 0.4883(4) 0.3692(3) 0.7469(3) 0.0224(11) Uani d . 1 . . C
C7 0.5741(4) 0.4053(3) 0.8439(3) 0.0209(11) Uani d . 1 . . C
H7A 0.5226 0.4160 0.8873 0.025 Uiso calc R 1 . . H
C8 0.6765(5) 0.3348(4) 0.8969(4) 0.0321(12) Uani d . 1 . . C
H8A 0.6390 0.2760 0.9065 0.048 Uiso calc R 1 . . H
H8B 0.7237 0.3603 0.9598 0.048 Uiso calc R 1 . . H
H8C 0.7309 0.3240 0.8575 0.048 Uiso calc R 1 . . H
C9 0.3397(5) 0.1269(5) 0.7041(3) 0.0391(14) Uani d . 1 . . C
C10 0.1783(5) 0.2485(4) 0.7096(4) 0.0333(12) Uani d . 1 . . C
C11 0.3860(5) 0.2394(3) 0.8494(4) 0.0310(12) Uani d . 1 . . C
C12 0.2957(4) 0.5065(3) 0.8624(3) 0.0244(11) Uani d . 1 . . C
C13 0.3506(5) 0.5640(3) 0.9442(3) 0.0273(11) Uani d . 1 . . C
H13A 0.4092 0.6093 0.9408 0.033 Uiso calc R 1 . . H
C14 0.3186(5) 0.5541(4) 1.0299(4) 0.0373(13) Uani d . 1 . . C
H14A 0.3560 0.5924 1.0841 0.045 Uiso calc R 1 . . H
C15 0.2321(5) 0.4882(4) 1.0354(4) 0.0401(14) Uani d . 1 . . C
H15A 0.2101 0.4823 1.0930 0.048 Uiso calc R 1 . . H
C16 0.1777(5) 0.4307(4) 0.9563(4) 0.0394(13) Uani d . 1 . . C
H16A 0.1193 0.3857 0.9608 0.047 Uiso calc R 1 . . H
C17 0.2092(5) 0.4389(4) 0.8694(4) 0.0320(12) Uani d . 1 . . C
H17A 0.1725 0.3993 0.8162 0.038 Uiso calc R 1 . . H
C18 0.1834(4) 0.5623(3) 0.6595(3) 0.0214(10) Uani d . 1 . . C
C19 0.0786(4) 0.5843(3) 0.6864(4) 0.0306(12) Uani d . 1 . . C
H19A 0.0792 0.5749 0.7512 0.037 Uiso calc R 1 . . H
C20 -0.0277(4) 0.6203(4) 0.6174(4) 0.0406(15) Uani d . 1 . . C
H20A -0.0971 0.6360 0.6366 0.049 Uiso calc R 1 . . H
C21 -0.0302(4) 0.6326(6) 0.5222(4) 0.0463(13) Uani d . 1 . . C
H21A -0.1028 0.6546 0.4762 0.056 Uiso calc R 1 . . H
C22 0.0728(5) 0.6133(3) 0.4921(4) 0.0364(14) Uani d . 1 . . C
H22A 0.0711 0.6241 0.4272 0.044 Uiso calc R 1 . . H
C23 0.1791(5) 0.5774(3) 0.5607(4) 0.0312(12) Uani d . 1 . . C
H23A 0.2486 0.5632 0.5411 0.037 Uiso calc R 1 . . H
C24 0.6969(4) 0.4961(3) 0.7200(4) 0.0257(11) Uani d . 1 . . C
C25 0.8037(5) 0.4397(4) 0.7324(4) 0.0375(13) Uani d . 1 . . C
H25A 0.8531 0.4221 0.7952 0.045 Uiso calc R 1 . . H
C26 0.8340(6) 0.4108(4) 0.6489(5) 0.0519(17) Uani d . 1 . . C
H26A 0.9035 0.3726 0.6560 0.062 Uiso calc R 1 . . H
C27 0.7622(6) 0.4382(5) 0.5558(5) 0.0539(17) Uani d . 1 . . C
H27A 0.7833 0.4178 0.5008 0.065 Uiso calc R 1 . . H
C28 0.6621(5) 0.4942(4) 0.5440(4) 0.0405(14) Uani d . 1 . . C
H28A 0.6158 0.5136 0.4810 0.049 Uiso calc R 1 . . H
C29 0.6273(5) 0.5233(4) 0.6253(4) 0.0298(11) Uani d . 1 . . C
H29A 0.5571 0.5611 0.6161 0.036 Uiso calc R 1 . . H
C30 0.7602(4) 0.5489(3) 0.9305(4) 0.0294(12) Uani d . 1 . . C
C31 0.8741(5) 0.5863(4) 0.9282(5) 0.0412(14) Uani d . 1 . . C
H31A 0.8898 0.5941 0.8682 0.049 Uiso calc R 1 . . H
C32 0.9640(5) 0.6120(4) 1.0155(5) 0.0561(19) Uani d . 1 . . C
H32A 1.0396 0.6372 1.0137 0.067 Uiso calc R 1 . . H
C33 0.9417(6) 0.6006(5) 1.1039(5) 0.0602(19) Uani d . 1 . . C
H33A 1.0031 0.6163 1.1623 0.072 Uiso calc R 1 . . H
C34 0.8301(6) 0.5662(4) 1.1071(4) 0.0488(16) Uani d . 1 . . C
H34A 0.8153 0.5594 1.1676 0.059 Uiso calc R 1 . . H
C35 0.7393(5) 0.5416(4) 1.0219(4) 0.0372(13) Uani d . 1 . . C
H35A 0.6627 0.5197 1.0251 0.045 Uiso calc R 1 . . H
C36 0.3429(5) 0.7555(5) 0.7539(4) 0.0319(13) Uani d . 1 . . C
H36A 0.2583 0.7323 0.7455 0.038 Uiso calc R 1 . . H
C37 0.3780(5) 0.7511(4) 0.6693(4) 0.0337(12) Uani d . 1 . . C
H37A 0.3130 0.7252 0.6124 0.040 Uiso calc R 1 . . H
C38 0.4643(6) 0.8215(4) 0.6405(4) 0.0436(15) Uani d . 1 . . C
H38A 0.4598 0.8820 0.6717 0.052 Uiso calc R 1 . . H
H38B 0.4346 0.8311 0.5696 0.052 Uiso calc R 1 . . H
C39 0.6025(6) 0.7889(4) 0.6703(4) 0.0474(16) Uani d . 1 . . C
H39A 0.6137 0.7464 0.6201 0.057 Uiso calc R 1 . . H
H39B 0.6554 0.8437 0.6730 0.057 Uiso calc R 1 . . H
C40 0.6429(5) 0.7393(4) 0.7688(4) 0.0314(13) Uani d . 1 . . C
H40A 0.7246 0.7086 0.7839 0.038 Uiso calc R 1 . . H
C41 0.6073(5) 0.7600(4) 0.8505(4) 0.0295(12) Uani d . 1 . . C
H41A 0.6689 0.7408 0.9126 0.035 Uiso calc R 1 . . H
C42 0.5309(5) 0.8449(4) 0.8616(4) 0.0352(13) Uani d . 1 . . C
H42A 0.5406 0.8946 0.8173 0.042 Uiso calc R 1 . . H
H42B 0.5629 0.8688 0.9285 0.042 Uiso calc R 1 . . H
C43 0.3912(5) 0.8222(4) 0.8390(4) 0.0409(14) Uani d . 1 . . C
H43A 0.3776 0.7945 0.8973 0.049 Uiso calc R 1 . . H
H43B 0.3441 0.8808 0.8246 0.049 Uiso calc R 1 . . H
B1 0.2944(6) 0.5734(5) 0.3265(6) 0.0491(18) Uani d . 1 . . B
F1 0.3742(5) 0.5434(5) 0.2812(4) 0.125(2) Uani d . 1 A . F
F2 0.1993(4) 0.5114(3) 0.3198(4) 0.1059(16) Uani d . 1 A . F
F3 0.2351(9) 0.6544(9) 0.3038(10) 0.100(4) Uiso d P 0.491(14) A 1 F
F4 0.3723(9) 0.5784(8) 0.4216(6) 0.068(3) Uiso d P 0.491(14) A 1 F
F3' 0.2441(6) 0.6425(8) 0.2476(7) 0.067(3) Uiso d P 0.509(14) A 2 F
F4' 0.3289(8) 0.6268(10) 0.4078(6) 0.083(3) Uiso d P 0.509(14) A 2 F
O100 0.0839(4) 0.3606(3) 0.3735(4) 0.0674(13) Uani d D 1 . . O
H100 0.1203 0.4152 0.3546 0.088 Uiso calc R 1 . . H
C100 -0.0335(7) 0.3835(6) 0.3807(8) 0.094(3) Uani d D 1 . . C
H101 -0.0821 0.4133 0.3209 0.141 Uiso d . 1 . . H
H102 -0.0239 0.4260 0.4353 0.141 Uiso d . 1 . . H
H103 -0.0737 0.3266 0.3914 0.141 Uiso d . 1 . . H
O200 0.0229(9) 0.2499(5) 0.1956(6) 0.058(2) Uani d PD 0.50 . . O
H200 0.0632 0.2754 0.2591 0.075 Uiso calc PR 0.50 . . H
C200 0.0024(15) 0.3204(9) 0.1265(9) 0.068(4) Uani d PD 0.50 . . C
H201 0.0824 0.3422 0.1205 0.102 Uiso calc PR 0.50 . . H
H202 -0.0403 0.3734 0.1469 0.102 Uiso calc PR 0.50 . . H
H203 -0.0496 0.2962 0.0626 0.102 Uiso calc PR 0.50 . . H

loop_
_atom_site_aniso_label
_atom_site_aniso_U_11
_atom_site_aniso_U_22
_atom_site_aniso_U_33
_atom_site_aniso_U_12
_atom_site_aniso_U_13
_atom_site_aniso_U_23
Rh1 0.02224(17) 0.01532(16) 0.02386(18) 0.0007(2) 0.00291(13) 0.0010(2)
Cr1 0.0274(4) 0.0192(4) 0.0215(4) 0.0000(4) 0.0045(3) -0.0011(4)
P1 0.0190(7) 0.0165(7) 0.0220(7) 0.0016(6) 0.0018(6) -0.0001(7)
P2 0.0190(6) 0.0193(7) 0.0253(7) -0.0004(6) 0.0023(6) 0.0014(6)
O1 0.087(4) 0.008(2) 0.088(4) -0.001(2) 0.043(3) -0.006(2)
O2 0.034(2) 0.045(2) 0.057(2) -0.0031(19) 0.0103(18) -0.001(2)
O3 0.060(3) 0.063(3) 0.025(2) -0.013(2) 0.0076(19) 0.0066(19)
C1 0.024(2) 0.014(2) 0.020(2) -0.0022(19) 0.003(2) 0.0015(19)
C2 0.024(2) 0.023(3) 0.024(3) 0.000(2) -0.001(2) 0.003(2)
C3 0.044(3) 0.022(3) 0.021(3) -0.001(2) 0.007(2) -0.003(2)
C4 0.044(3) 0.021(2) 0.030(3) 0.000(2) 0.017(2) -0.007(2)
C5 0.032(3) 0.021(2) 0.028(3) 0.003(2) 0.010(2) -0.002(2)
C6 0.025(3) 0.018(2) 0.022(3) -0.004(2) 0.004(2) 0.001(2)
C7 0.022(3) 0.020(3) 0.018(3) 0.002(2) 0.002(2) 0.006(2)
C8 0.029(3) 0.025(3) 0.034(3) 0.011(2) -0.002(2) 0.007(2)
C9 0.040(3) 0.050(4) 0.032(3) 0.000(3) 0.018(2) 0.000(3)
C10 0.041(3) 0.024(3) 0.032(3) 0.001(3) 0.007(2) -0.001(2)
C11 0.032(3) 0.018(3) 0.041(3) -0.011(2) 0.007(2) 0.000(2)
C12 0.025(2) 0.021(3) 0.026(3) 0.004(2) 0.005(2) 0.004(2)
C13 0.034(3) 0.022(3) 0.025(3) 0.003(2) 0.008(2) 0.003(2)
C14 0.055(4) 0.030(3) 0.025(3) 0.009(3) 0.009(3) -0.003(2)
C15 0.049(3) 0.042(3) 0.036(3) 0.015(3) 0.023(3) 0.010(3)
C16 0.041(3) 0.044(3) 0.038(3) -0.002(3) 0.020(3) 0.004(3)
C17 0.027(3) 0.037(3) 0.031(3) -0.006(2) 0.007(2) 0.000(2)
C18 0.018(2) 0.015(2) 0.028(3) -0.0047(19) 0.001(2) -0.002(2)
C19 0.029(3) 0.027(3) 0.033(3) 0.001(2) 0.006(2) -0.001(2)
C20 0.026(2) 0.037(4) 0.052(3) 0.011(3) 0.003(2) 0.002(3)
C21 0.032(3) 0.047(3) 0.044(3) 0.010(4) -0.012(2) 0.007(4)
C22 0.038(3) 0.034(4) 0.027(3) 0.007(2) -0.005(2) 0.004(2)
C23 0.032(3) 0.024(3) 0.034(3) 0.006(2) 0.004(2) 0.004(2)
C24 0.021(2) 0.019(2) 0.036(3) -0.001(2) 0.008(2) -0.003(2)
C25 0.024(3) 0.037(3) 0.054(4) 0.007(2) 0.016(3) -0.003(3)
C26 0.039(3) 0.046(4) 0.079(5) 0.004(3) 0.029(4) -0.013(4)
C27 0.055(4) 0.062(4) 0.055(4) -0.007(3) 0.033(4) -0.025(4)
C28 0.049(4) 0.037(3) 0.037(3) -0.011(3) 0.015(3) -0.013(3)
C29 0.031(3) 0.031(3) 0.029(3) -0.001(2) 0.011(2) -0.009(2)
C30 0.019(2) 0.024(3) 0.037(3) 0.008(2) -0.003(2) 0.003(2)
C31 0.029(3) 0.034(3) 0.057(4) 0.002(3) 0.008(3) -0.012(3)
C32 0.026(3) 0.043(4) 0.083(5) 0.001(2) -0.006(3) -0.021(3)
C33 0.045(4) 0.061(4) 0.050(4) 0.017(3) -0.021(3) -0.027(3)
C34 0.041(4) 0.054(4) 0.038(3) 0.012(3) -0.008(3) -0.008(3)
C35 0.040(3) 0.027(3) 0.041(3) 0.004(3) 0.007(3) -0.006(3)
C36 0.027(3) 0.023(3) 0.042(3) 0.002(3) 0.005(3) 0.001(3)
C37 0.038(3) 0.021(3) 0.032(3) 0.004(3) -0.004(2) 0.011(2)
C38 0.063(4) 0.025(3) 0.039(3) 0.002(3) 0.010(3) 0.012(3)
C39 0.069(4) 0.035(3) 0.041(4) -0.013(3) 0.021(3) 0.005(3)
C40 0.024(3) 0.029(3) 0.043(3) -0.008(2) 0.013(2) -0.002(3)
C41 0.027(3) 0.020(2) 0.037(3) -0.008(2) 0.004(2) -0.006(3)
C42 0.042(3) 0.031(3) 0.032(3) 0.003(3) 0.011(3) -0.006(3)
C43 0.052(4) 0.019(3) 0.052(4) 0.008(3) 0.018(3) -0.005(3)
B1 0.032(4) 0.042(4) 0.070(5) -0.007(3) 0.011(4) 0.002(4)
F1 0.112(4) 0.160(6) 0.125(5) -0.001(4) 0.071(4) -0.032(4)
F2 0.095(3) 0.087(3) 0.131(4) -0.051(3) 0.028(3) 0.008(3)
O100 0.062(3) 0.054(3) 0.083(3) -0.007(2) 0.019(3) 0.016(3)
C100 0.051(5) 0.063(5) 0.161(9) -0.010(4) 0.023(5) -0.015(5)
O200 0.121(8) 0.026(4) 0.046(5) -0.004(5) 0.053(5) -0.003(4)
C200 0.100(12) 0.061(9) 0.040(7) 0.026(8) 0.019(8) -0.002(7)

loop_
_atom_type_symbol
_atom_type_description
_atom_type_scat_dispersion_real
_atom_type_scat_dispersion_imag
_atom_type_scat_source
C C 0.0033 0.0016 'International Tables Vol C Tables 4.2.6.8 and 6.1.1.4'
H H 0.0000 0.0000 'International Tables Vol C Tables 4.2.6.8 and 6.1.1.4'
B B 0.0013 0.0007 'International Tables Vol C Tables 4.2.6.8 and 6.1.1.4'
O O 0.0106 0.0060 'International Tables Vol C Tables 4.2.6.8 and 6.1.1.4'
F F 0.0171 0.0103 'International Tables Vol C Tables 4.2.6.8 and 6.1.1.4'
P P 0.1023 0.0942 'International Tables Vol C Tables 4.2.6.8 and 6.1.1.4'
Cr Cr 0.3209 0.6236 'International Tables Vol C Tables 4.2.6.8 and 6.1.1.4'
Rh Rh -1.1178 0.9187 'International Tables Vol C Tables 4.2.6.8 and 6.1.1.4'

loop_
_geom_angle_atom_site_label_1
_geom_angle_atom_site_label_2
_geom_angle_atom_site_label_3
_geom_angle
_geom_angle_publ_flag
C37 Rh1 C41 85.4(2) no
C37 Rh1 C36 35.7(2) no
C41 Rh1 C36 79.2(2) no
C37 Rh1 C40 79.9(2) no
C41 Rh1 C40 35.38(18) no
C36 Rh1 C40 94.7(2) no
C37 Rh1 P2 154.47(14) no
C41 Rh1 P2 96.93(14) no
C36 Rh1 P2 169.41(15) no
C40 Rh1 P2 87.39(14) no
C37 Rh1 P1 98.48(14) no
C41 Rh1 P1 155.30(14) no
C36 Rh1 P1 89.78(15) no
C40 Rh1 P1 169.31(14) no
P2 Rh1 P1 89.94(5) no
C11 Cr1 C10 88.9(2) no
C11 Cr1 C9 87.0(2) no
C10 Cr1 C9 86.5(2) no
C11 Cr1 C2 137.9(2) no
C10 Cr1 C2 88.4(2) no
C9 Cr1 C2 134.7(2) no
C11 Cr1 C3 166.4(2) no
C10 Cr1 C3 102.4(2) no
C9 Cr1 C3 101.1(2) no
C2 Cr1 C3 36.90(17) no
C11 Cr1 C4 134.3(2) no
C10 Cr1 C4 135.9(2) no
C9 Cr1 C4 87.5(2) no
C2 Cr1 C4 66.04(19) no
C3 Cr1 C4 36.70(18) no
C11 Cr1 C5 101.5(2) no
C10 Cr1 C5 166.4(2) no
C9 Cr1 C5 102.71(19) no
C2 Cr1 C5 78.05(18) no
C3 Cr1 C5 66.22(19) no
C4 Cr1 C5 36.63(17) no
C11 Cr1 C6 86.73(19) no
C10 Cr1 C6 136.7(2) no
C9 Cr1 C6 136.1(2) no
C2 Cr1 C6 67.54(17) no
C3 Cr1 C6 79.83(18) no
C4 Cr1 C6 67.02(18) no
C5 Cr1 C6 37.03(17) no
C11 Cr1 C1 103.28(18) no
C10 Cr1 C1 103.0(2) no
C9 Cr1 C1 165.98(19) no
C2 Cr1 C1 37.35(16) no
C3 Cr1 C1 67.05(17) no
C4 Cr1 C1 78.48(17) no
C5 Cr1 C1 66.22(17) no
C6 Cr1 C1 37.42(16) no
C18 P1 C12 104.5(2) no
C18 P1 C1 104.4(2) no
C12 P1 C1 108.3(2) no
C18 P1 Rh1 114.70(15) no
C12 P1 Rh1 110.37(16) no
C1 P1 Rh1 113.84(15) no
C30 P2 C24 108.9(2) no
C30 P2 C7 104.2(2) no
C24 P2 C7 101.6(2) no
C30 P2 Rh1 115.23(16) no
C24 P2 Rh1 110.16(17) no
C7 P2 Rh1 115.62(16) no
C2 C1 C6 118.3(4) no
C2 C1 P1 120.8(3) no
C6 C1 P1 120.3(3) no
C2 C1 Cr1 69.1(3) no
C6 C1 Cr1 70.2(3) no
P1 C1 Cr1 140.6(2) no
C3 C2 C1 122.1(4) no
C3 C2 Cr1 72.4(3) no
C1 C2 Cr1 73.5(3) no
C3 C2 H2A 118.6 no
C1 C2 H2A 118.6 no
Cr1 C2 H2A 118.6 no
C2 C3 C4 118.9(4) no
C2 C3 Cr1 70.7(3) no
C4 C3 Cr1 71.8(3) no
C2 C3 H3A 120.1 no
C4 C3 H3A 120.1 no
Cr1 C3 H3A 120.1 no
C5 C4 C3 120.5(4) no
C5 C4 Cr1 71.7(3) no
C3 C4 Cr1 71.5(3) no
C5 C4 H4A 119.2 no
C3 C4 H4A 119.2 no
Cr1 C4 H4A 119.2 no
C4 C5 C6 121.9(4) no
C4 C5 Cr1 71.7(3) no
C6 C5 Cr1 71.6(3) no
C4 C5 H5A 118.4 no
C6 C5 H5A 118.4 no
Cr1 C5 H5A 118.4 no
C5 C6 C1 118.2(4) no
C5 C6 C7 120.7(4) no
C1 C6 C7 121.0(4) no
C5 C6 Cr1 71.3(3) no
C1 C6 Cr1 72.4(3) no
C7 C6 Cr1 130.6(3) no
C6 C7 C8 113.8(4) no
C6 C7 P2 107.3(3) no
C8 C7 P2 114.5(3) no
C6 C7 H7A 106.9 no
C8 C7 H7A 106.9 no
P2 C7 H7A 106.9 no
C7 C8 H8A 109.5 no
C7 C8 H8B 109.5 no
H8A C8 H8B 109.5 no
C7 C8 H8C 109.5 no
H8A C8 H8C 109.5 no
H8B C8 H8C 109.5 no
O1 C9 Cr1 177.3(4) no
O2 C10 Cr1 179.1(5) no
O3 C11 Cr1 179.0(5) no
C17 C12 C13 118.7(4) no
C17 C12 P1 122.2(4) no
C13 C12 P1 118.9(3) no
C14 C13 C12 120.5(5) no
C14 C13 H13A 119.8 no
C12 C13 H13A 119.8 no
C15 C14 C13 120.2(5) no
C15 C14 H14A 119.9 no
C13 C14 H14A 119.9 no
C14 C15 C16 120.3(5) no
C14 C15 H15A 119.9 no
C16 C15 H15A 119.9 no
C15 C16 C17 120.5(5) no
C15 C16 H16A 119.7 no
C17 C16 H16A 119.7 no
C12 C17 C16 119.7(5) no
C12 C17 H17A 120.1 no
C16 C17 H17A 120.1 no
C19 C18 C23 118.1(4) no
C19 C18 P1 123.4(4) no
C23 C18 P1 118.1(4) no
C18 C19 C20 120.7(5) no
C18 C19 H19A 119.7 no
C20 C19 H19A 119.7 no
C21 C20 C19 120.1(5) no
C21 C20 H20A 120.0 no
C19 C20 H20A 120.0 no
C20 C21 C22 121.4(5) no
C20 C21 H21A 119.3 no
C22 C21 H21A 119.3 no
C21 C22 C23 118.7(5) no
C21 C22 H22A 120.7 no
C23 C22 H22A 120.7 no
C22 C23 C18 121.1(5) no
C22 C23 H23A 119.5 no
C18 C23 H23A 119.5 no
C29 C24 C25 119.0(5) no
C29 C24 P2 117.2(4) no
C25 C24 P2 123.4(4) no
C26 C25 C24 118.8(5) no
C26 C25 H25A 120.6 no
C24 C25 H25A 120.6 no
C27 C26 C25 120.8(5) no
C27 C26 H26A 119.6 no
C25 C26 H26A 119.6 no
C28 C27 C26 120.5(6) no
C28 C27 H27A 119.8 no
C26 C27 H27A 119.8 no
C27 C28 C29 120.6(6) no
C27 C28 H28A 119.7 no
C29 C28 H28A 119.7 no
C24 C29 C28 120.4(5) no
C24 C29 H29A 119.8 no
C28 C29 H29A 119.8 no
C35 C30 C31 117.9(5) no
C35 C30 P2 118.9(4) no
C31 C30 P2 122.8(4) no
C32 C31 C30 120.1(6) no
C32 C31 H31A 119.9 no
C30 C31 H31A 119.9 no
C33 C32 C31 120.2(6) no
C33 C32 H32A 119.9 no
C31 C32 H32A 119.9 no
C34 C33 C32 120.3(5) no
C34 C33 H33A 119.9 no
C32 C33 H33A 119.9 no
C33 C34 C35 120.6(6) no
C33 C34 H34A 119.7 no
C35 C34 H34A 119.7 no
C34 C35 C30 120.8(5) no
C34 C35 H35A 119.6 no
C30 C35 H35A 119.6 no
C37 C36 C43 127.2(6) no
C37 C36 Rh1 71.2(3) no
C43 C36 Rh1 107.1(4) no
C37 C36 H36A 114.0 no
C43 C36 H36A 114.0 no
Rh1 C36 H36A 114.0 no
C36 C37 C38 125.4(5) no
C36 C37 Rh1 73.0(3) no
C38 C37 Rh1 111.5(3) no
C36 C37 H37A 113.3 no
C38 C37 H37A 113.3 no
Rh1 C37 H37A 113.3 no
C37 C38 C39 113.6(4) no
C37 C38 H38A 108.9 no
C39 C38 H38A 108.9 no
C37 C38 H38B 108.9 no
C39 C38 H38B 108.9 no
H38A C38 H38B 107.7 no
C40 C39 C38 112.6(5) no
C40 C39 H39A 109.1 no
C38 C39 H39A 109.1 no
C40 C39 H39B 109.1 no
C38 C39 H39B 109.1 no
H39A C39 H39B 107.8 no
C41 C40 C39 127.2(5) no
C41 C40 Rh1 71.7(3) no
C39 C40 Rh1 106.9(3) no
C41 C40 H40A 114.0 no
C39 C40 H40A 114.0 no
Rh1 C40 H40A 114.0 no
C40 C41 C42 125.5(5) no
C40 C41 Rh1 72.9(3) no
C42 C41 Rh1 111.9(3) no
C40 C41 H41A 113.2 no
C42 C41 H41A 113.2 no
Rh1 C41 H41A 113.2 no
C41 C42 C43 113.0(4) no
C41 C42 H42A 109.0 no
C43 C42 H42A 109.0 no
C41 C42 H42B 109.0 no
C43 C42 H42B 109.0 no
H42A C42 H42B 107.8 no
C36 C43 C42 113.2(5) no
C36 C43 H43A 108.9 no
C42 C43 H43A 108.9 no
C36 C43 H43B 108.9 no
C42 C43 H43B 108.9 no
H43A C43 H43B 107.7 no
F3 B1 F1 121.8(9) no
F3 B1 F4' 73.3(8) no
F1 B1 F4' 122.8(7) no
F3 B1 F2 102.2(6) no
F1 B1 F2 113.3(7) no
F4' B1 F2 115.9(7) no
F3 B1 F4 108.8(8) no
F1 B1 F4 99.9(7) no
F2 B1 F4 110.8(7) no
F1 B1 F3' 90.0(7) no
F4' B1 F3' 103.3(8) no
F2 B1 F3' 105.2(6) no
F4 B1 F3' 134.7(8) no
C100 O100 H100 109.5 no
O100 C100 H101 109.5 no
O100 C100 H102 109.2 no
H101 C100 H102 109.6 no
O100 C100 H103 108.8 no
H101 C100 H103 110.0 no
H102 C100 H103 109.7 no
C200 O200 H200 109.5 no
O200 C200 H201 109.5 no
O200 C200 H202 109.5 no
H201 C200 H202 109.5 no
O200 C200 H203 109.5 no
H201 C200 H203 109.5 no
H202 C200 H203 109.5 no

loop_
_geom_bond_atom_site_label_1
_geom_bond_atom_site_label_2
_geom_bond_site_symmetry_2
_geom_bond_distance
_geom_bond_publ_flag
Rh1 C37 . 2.234(5) no
Rh1 C41 . 2.251(5) no
Rh1 C36 . 2.257(6) no
Rh1 C40 . 2.265(5) no
Rh1 P2 . 2.2786(15) no
Rh1 P1 . 2.2904(15) no
Cr1 C11 . 1.833(6) no
Cr1 C10 . 1.833(6) no
Cr1 C9 . 1.844(7) no
Cr1 C2 . 2.192(5) no
Cr1 C3 . 2.215(5) no
Cr1 C4 . 2.218(5) no
Cr1 C5 . 2.218(5) no
Cr1 C6 . 2.222(5) no
Cr1 C1 . 2.250(4) no
P1 C18 . 1.820(5) no
P1 C12 . 1.828(5) no
P1 C1 . 1.851(5) no
P2 C30 . 1.814(5) no
P2 C24 . 1.815(5) no
P2 C7 . 1.868(5) no
O1 C9 . 1.172(8) no
O2 C10 . 1.164(6) no
O3 C11 . 1.152(6) no
C1 C2 . 1.424(6) no
C1 C6 . 1.435(6) no
C2 C3 . 1.395(7) no
C2 H2A . 0.9800 no
C3 C4 . 1.396(7) no
C3 H3A . 0.9800 no
C4 C5 . 1.394(7) no
C4 H4A . 0.9800 no
C5 C6 . 1.410(7) no
C5 H5A . 0.9800 no
C6 C7 . 1.510(6) no
C7 C8 . 1.536(6) no
C7 H7A . 0.9800 no
C8 H8A . 0.9600 no
C8 H8B . 0.9600 no
C8 H8C . 0.9600 no
C12 C17 . 1.390(7) no
C12 C13 . 1.398(7) no
C13 C14 . 1.381(7) no
C13 H13A . 0.9300 no
C14 C15 . 1.366(7) no
C14 H14A . 0.9300 no
C15 C16 . 1.371(8) no
C15 H15A . 0.9300 no
C16 C17 . 1.391(7) no
C16 H16A . 0.9300 no
C17 H17A . 0.9300 no
C18 C19 . 1.383(6) no
C18 C23 . 1.407(7) no
C19 C20 . 1.391(7) no
C19 H19A . 0.9300 no
C20 C21 . 1.358(7) no
C20 H20A . 0.9300 no
C21 C22 . 1.381(7) no
C21 H21A . 0.9300 no
C22 C23 . 1.388(7) no
C22 H22A . 0.9300 no
C23 H23A . 0.9300 no
C24 C29 . 1.390(7) no
C24 C25 . 1.408(7) no
C25 C26 . 1.394(8) no
C25 H25A . 0.9300 no
C26 C27 . 1.379(9) no
C26 H26A . 0.9300 no
C27 C28 . 1.344(8) no
C27 H27A . 0.9300 no
C28 C29 . 1.392(7) no
C28 H28A . 0.9300 no
C29 H29A . 0.9300 no
C30 C35 . 1.395(7) no
C30 C31 . 1.396(7) no
C31 C32 . 1.389(8) no
C31 H31A . 0.9300 no
C32 C33 . 1.365(9) no
C32 H32A . 0.9300 no
C33 C34 . 1.361(9) no
C33 H33A . 0.9300 no
C34 C35 . 1.370(8) no
C34 H34A . 0.9300 no
C35 H35A . 0.9300 no
C36 C37 . 1.378(8) no
C36 C43 . 1.499(8) no
C36 H36A . 0.9800 no
C37 C38 . 1.531(8) no
C37 H37A . 0.9800 no
C38 C39 . 1.553(9) no
C38 H38A . 0.9700 no
C38 H38B . 0.9700 no
C39 C40 . 1.507(8) no
C39 H39A . 0.9700 no
C39 H39B . 0.9700 no
C40 C41 . 1.372(7) no
C40 H40A . 0.9800 no
C41 C42 . 1.511(7) no
C41 H41A . 0.9800 no
C42 C43 . 1.540(8) no
C42 H42A . 0.9700 no
C42 H42B . 0.9700 no
C43 H43A . 0.9700 no
C43 H43B . 0.9700 no
B1 F3 . 1.314(14) no
B1 F1 . 1.326(8) no
B1 F4' . 1.335(12) no
B1 F2 . 1.363(8) no
B1 F4 . 1.370(11) no
B1 F3' . 1.465(12) no
O100 C100 . 1.395(8) no
O100 H100 . 0.9500 no
C100 H101 . 0.9572 no
C100 H102 . 0.9608 no
C100 H103 . 0.9565 no
O200 C200 . 1.369(12) no
O200 H200 . 0.9500 no
C200 H201 . 0.9801 no
C200 H202 . 0.9801 no
C200 H203 . 0.9801 no

loop_
_geom_torsion_atom_site_label_1
_geom_torsion_atom_site_label_2
_geom_torsion_atom_site_label_3
_geom_torsion_atom_site_label_4
_geom_torsion
_geom_torsion_publ_flag
C37 Rh1 P1 C18 0.5(2) no
C41 Rh1 P1 C18 98.1(4) no
C36 Rh1 P1 C18 35.3(2) no
C40 Rh1 P1 C18 -79.8(8) no
P2 Rh1 P1 C18 -155.27(17) no
C37 Rh1 P1 C12 -117.2(2) no
C41 Rh1 P1 C12 -19.6(4) no
C36 Rh1 P1 C12 -82.4(2) no
C40 Rh1 P1 C12 162.5(8) no
P2 Rh1 P1 C12 87.03(17) no
C37 Rh1 P1 C1 120.8(2) no
C41 Rh1 P1 C1 -141.7(4) no
C36 Rh1 P1 C1 155.6(2) no
C40 Rh1 P1 C1 40.4(8) no
P2 Rh1 P1 C1 -35.04(16) no
C37 Rh1 P2 C30 116.2(4) no
C41 Rh1 P2 C30 22.3(2) no
C36 Rh1 P2 C30 -45.4(9) no
C40 Rh1 P2 C30 56.4(2) no
P1 Rh1 P2 C30 -133.9(2) no
C37 Rh1 P2 C24 -7.5(4) no
C41 Rh1 P2 C24 -101.4(2) no
C36 Rh1 P2 C24 -169.2(9) no
C40 Rh1 P2 C24 -67.3(2) no
P1 Rh1 P2 C24 102.34(18) no
C37 Rh1 P2 C7 -122.0(4) no
C41 Rh1 P2 C7 144.1(2) no
C36 Rh1 P2 C7 76.3(9) no
C40 Rh1 P2 C7 178.2(2) no
P1 Rh1 P2 C7 -12.14(18) no
C18 P1 C1 C2 3.5(4) no
C12 P1 C1 C2 114.5(4) no
Rh1 P1 C1 C2 -122.4(3) no
C18 P1 C1 C6 174.1(4) no
C12 P1 C1 C6 -75.0(4) no
Rh1 P1 C1 C6 48.2(4) no
C18 P1 C1 Cr1 -90.6(4) no
C12 P1 C1 Cr1 20.3(4) no
Rh1 P1 C1 Cr1 143.5(3) no
C11 Cr1 C1 C2 -161.4(3) no
C10 Cr1 C1 C2 -69.4(3) no
C9 Cr1 C1 C2 62.3(9) no
C3 Cr1 C1 C2 28.8(3) no
C4 Cr1 C1 C2 65.4(3) no
C5 Cr1 C1 C2 101.8(3) no
C6 Cr1 C1 C2 132.5(4) no
C11 Cr1 C1 C6 66.1(3) no
C10 Cr1 C1 C6 158.1(3) no
C9 Cr1 C1 C6 -70.2(9) no
C2 Cr1 C1 C6 -132.5(4) no
C3 Cr1 C1 C6 -103.8(3) no
C4 Cr1 C1 C6 -67.1(3) no
C5 Cr1 C1 C6 -30.7(3) no
C11 Cr1 C1 P1 -47.8(4) no
C10 Cr1 C1 P1 44.2(4) no
C9 Cr1 C1 P1 175.9(7) no
C2 Cr1 C1 P1 113.6(5) no
C3 Cr1 C1 P1 142.3(4) no
C4 Cr1 C1 P1 179.0(4) no
C5 Cr1 C1 P1 -144.6(4) no
C6 Cr1 C1 P1 -113.9(5) no
C6 C1 C2 C3 -4.2(7) no
P1 C1 C2 C3 166.5(4) no
Cr1 C1 C2 C3 -56.2(4) no
C6 C1 C2 Cr1 51.9(4) no
P1 C1 C2 Cr1 -137.3(3) no
C11 Cr1 C2 C3 160.1(3) no
C10 Cr1 C2 C3 -113.4(3) no
C9 Cr1 C2 C3 -30.0(4) no
C4 Cr1 C2 C3 29.6(3) no
C5 Cr1 C2 C3 66.1(3) no
C6 Cr1 C2 C3 103.4(3) no
C1 Cr1 C2 C3 132.4(4) no
C11 Cr1 C2 C1 27.6(4) no
C10 Cr1 C2 C1 114.2(3) no
C9 Cr1 C2 C1 -162.4(3) no
C3 Cr1 C2 C1 -132.4(4) no
C4 Cr1 C2 C1 -102.8(3) no
C5 Cr1 C2 C1 -66.3(3) no
C6 Cr1 C2 C1 -29.0(3) no
C1 C2 C3 C4 1.6(7) no
Cr1 C2 C3 C4 -55.1(4) no
C1 C2 C3 Cr1 56.7(4) no
C11 Cr1 C3 C2 -75.7(10) no
C10 Cr1 C3 C2 70.0(3) no
C9 Cr1 C3 C2 158.7(3) no
C4 Cr1 C3 C2 -130.9(4) no
C5 Cr1 C3 C2 -102.1(3) no
C6 Cr1 C3 C2 -65.9(3) no
C1 Cr1 C3 C2 -29.1(3) no
C11 Cr1 C3 C4 55.2(10) no
C10 Cr1 C3 C4 -159.1(3) no
C9 Cr1 C3 C4 -70.3(3) no
C2 Cr1 C3 C4 130.9(4) no
C5 Cr1 C3 C4 28.8(3) no
C6 Cr1 C3 C4 65.0(3) no
C1 Cr1 C3 C4 101.8(3) no
C2 C3 C4 C5 0.0(7) no
Cr1 C3 C4 C5 -54.5(4) no
C2 C3 C4 Cr1 54.5(4) no
C11 Cr1 C4 C5 -32.0(4) no
C10 Cr1 C4 C5 162.4(3) no
C9 Cr1 C4 C5 -115.3(3) no
C2 Cr1 C4 C5 102.6(3) no
C3 Cr1 C4 C5 132.3(4) no
C6 Cr1 C4 C5 28.0(3) no
C1 Cr1 C4 C5 65.4(3) no
C11 Cr1 C4 C3 -164.3(3) no
C10 Cr1 C4 C3 30.0(4) no
C9 Cr1 C4 C3 112.4(3) no
C2 Cr1 C4 C3 -29.8(3) no
C5 Cr1 C4 C3 -132.3(4) no
C6 Cr1 C4 C3 -104.3(3) no
C1 Cr1 C4 C3 -66.9(3) no
C3 C4 C5 C6 1.1(7) no
Cr1 C4 C5 C6 -53.3(4) no
C3 C4 C5 Cr1 54.4(4) no
C11 Cr1 C5 C4 157.3(3) no
C10 Cr1 C5 C4 -63.8(9) no
C9 Cr1 C5 C4 67.8(3) no
C2 Cr1 C5 C4 -65.7(3) no
C3 Cr1 C5 C4 -28.9(3) no
C6 Cr1 C5 C4 -134.2(4) no
C1 Cr1 C5 C4 -103.1(3) no
C11 Cr1 C5 C6 -68.6(3) no
C10 Cr1 C5 C6 70.4(9) no
C9 Cr1 C5 C6 -158.1(3) no
C2 Cr1 C5 C6 68.4(3) no
C3 Cr1 C5 C6 105.3(3) no
C4 Cr1 C5 C6 134.2(4) no
C1 Cr1 C5 C6 31.0(3) no
C4 C5 C6 C1 -3.7(7) no
Cr1 C5 C6 C1 -57.1(4) no
C4 C5 C6 C7 -179.9(4) no
Cr1 C5 C6 C7 126.7(4) no
C4 C5 C6 Cr1 53.3(4) no
C2 C1 C6 C5 5.1(6) no
P1 C1 C6 C5 -165.7(3) no
Cr1 C1 C6 C5 56.6(4) no
C2 C1 C6 C7 -178.7(4) no
P1 C1 C6 C7 10.5(6) no
Cr1 C1 C6 C7 -127.2(4) no
C2 C1 C6 Cr1 -51.4(4) no
P1 C1 C6 Cr1 137.8(3) no
C11 Cr1 C6 C5 114.0(3) no
C10 Cr1 C6 C5 -161.1(3) no
C9 Cr1 C6 C5 31.7(4) no
C2 Cr1 C6 C5 -100.1(3) no
C3 Cr1 C6 C5 -63.7(3) no
C4 Cr1 C6 C5 -27.7(3) no
C1 Cr1 C6 C5 -129.1(4) no
C11 Cr1 C6 C1 -117.0(3) no
C10 Cr1 C6 C1 -32.1(4) no
C9 Cr1 C6 C1 160.8(3) no
C2 Cr1 C6 C1 28.9(3) no
C3 Cr1 C6 C1 65.3(3) no
C4 Cr1 C6 C1 101.4(3) no
C5 Cr1 C6 C1 129.1(4) no
C11 Cr1 C6 C7 -1.0(4) no
C10 Cr1 C6 C7 83.9(5) no
C9 Cr1 C6 C7 -83.2(5) no
C2 Cr1 C6 C7 144.9(5) no
C3 Cr1 C6 C7 -178.7(5) no
C4 Cr1 C6 C7 -142.6(5) no
C5 Cr1 C6 C7 -114.9(5) no
C1 Cr1 C6 C7 116.0(5) no
C5 C6 C7 C8 -20.4(6) no
C1 C6 C7 C8 163.5(4) no
Cr1 C6 C7 C8 70.8(6) no
C5 C6 C7 P2 107.3(4) no
C1 C6 C7 P2 -68.7(5) no
Cr1 C6 C7 P2 -161.5(3) no
C30 P2 C7 C6 -167.3(3) no
C24 P2 C7 C6 -54.1(4) no
Rh1 P2 C7 C6 65.2(3) no
C30 P2 C7 C8 -39.9(4) no
C24 P2 C7 C8 73.3(4) no
Rh1 P2 C7 C8 -167.5(3) no
C18 P1 C12 C17 59.2(4) no
C1 P1 C12 C17 -51.8(5) no
Rh1 P1 C12 C17 -177.0(4) no
C18 P1 C12 C13 -116.5(4) no
C1 P1 C12 C13 132.6(4) no
Rh1 P1 C12 C13 7.3(4) no
C17 C12 C13 C14 -0.5(7) no
P1 C12 C13 C14 175.3(4) no
C12 C13 C14 C15 -0.4(8) no
C13 C14 C15 C16 0.8(8) no
C14 C15 C16 C17 -0.3(8) no
C13 C12 C17 C16 1.0(7) no
P1 C12 C17 C16 -174.7(4) no
C15 C16 C17 C12 -0.6(8) no
C12 P1 C18 C19 11.9(4) no
C1 P1 C18 C19 125.7(4) no
Rh1 P1 C18 C19 -109.0(4) no
C12 P1 C18 C23 -175.6(4) no
C1 P1 C18 C23 -61.9(4) no
Rh1 P1 C18 C23 63.4(4) no
C23 C18 C19 C20 0.0(7) no
P1 C18 C19 C20 172.5(4) no
C18 C19 C20 C21 1.2(8) no
C19 C20 C21 C22 -2.4(10) no
C20 C21 C22 C23 2.3(10) no
C21 C22 C23 C18 -1.1(8) no
C19 C18 C23 C22 0.0(7) no
P1 C18 C23 C22 -172.9(4) no
C30 P2 C24 C29 -146.6(4) no
C7 P2 C24 C29 103.8(4) no
Rh1 P2 C24 C29 -19.3(4) no
C30 P2 C24 C25 41.2(5) no
C7 P2 C24 C25 -68.4(5) no
Rh1 P2 C24 C25 168.5(4) no
C29 C24 C25 C26 -1.8(8) no
P2 C24 C25 C26 170.2(4) no
C24 C25 C26 C27 1.2(9) no
C25 C26 C27 C28 0.6(10) no
C26 C27 C28 C29 -1.8(9) no
C25 C24 C29 C28 0.7(7) no
P2 C24 C29 C28 -171.8(4) no
C27 C28 C29 C24 1.1(8) no
C24 P2 C30 C35 -159.4(4) no
C7 P2 C30 C35 -51.5(4) no
Rh1 P2 C30 C35 76.3(4) no
C24 P2 C30 C31 28.6(5) no
C7 P2 C30 C31 136.4(4) no
Rh1 P2 C30 C31 -95.8(4) no
C35 C30 C31 C32 2.1(8) no
P2 C30 C31 C32 174.3(4) no
C30 C31 C32 C33 0.2(8) no
C31 C32 C33 C34 -1.7(9) no
C32 C33 C34 C35 0.8(9) no
C33 C34 C35 C30 1.7(9) no
C31 C30 C35 C34 -3.1(8) no
P2 C30 C35 C34 -175.6(4) no
C41 Rh1 C36 C37 97.3(4) no
C40 Rh1 C36 C37 65.4(3) no
P2 Rh1 C36 C37 166.6(7) no
P1 Rh1 C36 C37 -104.9(3) no
C37 Rh1 C36 C43 -124.3(6) no
C41 Rh1 C36 C43 -27.0(4) no
C40 Rh1 C36 C43 -58.9(4) no
P2 Rh1 C36 C43 42.3(12) no
P1 Rh1 C36 C43 130.8(4) no
C43 C36 C37 C38 -7.1(9) no
Rh1 C36 C37 C38 -104.7(5) no
C43 C36 C37 Rh1 97.6(6) no
C41 Rh1 C37 C36 -77.8(3) no
C40 Rh1 C37 C36 -113.1(4) no
P2 Rh1 C37 C36 -174.3(3) no
P1 Rh1 C37 C36 77.7(3) no
C41 Rh1 C37 C38 44.2(4) no
C36 Rh1 C37 C38 122.0(6) no
C40 Rh1 C37 C38 9.0(4) no
P2 Rh1 C37 C38 -52.3(6) no
P1 Rh1 C37 C38 -160.3(4) no
C36 C37 C38 C39 95.7(6) no
Rh1 C37 C38 C39 11.7(6) no
C37 C38 C39 C40 -37.8(7) no
C38 C39 C40 C41 -36.3(8) no
C38 C39 C40 Rh1 43.3(5) no
C37 Rh1 C40 C41 96.4(4) no
C36 Rh1 C40 C41 63.8(4) no
P2 Rh1 C40 C41 -105.8(3) no
P1 Rh1 C40 C41 178.5(6) no
C37 Rh1 C40 C39 -28.1(4) no
C41 Rh1 C40 C39 -124.5(5) no
C36 Rh1 C40 C39 -60.7(4) no
P2 Rh1 C40 C39 129.7(4) no
P1 Rh1 C40 C39 54.1(10) no
C39 C40 C41 C42 -7.5(9) no
Rh1 C40 C41 C42 -105.1(5) no
C39 C40 C41 Rh1 97.6(5) no
C37 Rh1 C41 C40 -78.9(3) no
C36 Rh1 C41 C40 -114.5(4) no
P2 Rh1 C41 C40 75.5(3) no
P1 Rh1 C41 C40 -179.3(3) no
C37 Rh1 C41 C42 43.1(4) no
C36 Rh1 C41 C42 7.6(4) no
C40 Rh1 C41 C42 122.0(6) no
P2 Rh1 C41 C42 -162.5(4) no
P1 Rh1 C41 C42 -57.3(6) no
C40 C41 C42 C43 97.5(6) no
Rh1 C41 C42 C43 13.3(6) no
C37 C36 C43 C42 -35.7(8) no
Rh1 C36 C43 C42 43.4(6) no
C41 C42 C43 C36 -38.9(7) no
